data_7052804
loop_
_publ_author_name
'Lozano-Rodriguez, M. J.'
'Copping, R.'
'Petit, S.'
'Solari, P. L.'
'Guilbaud, P.'
'Mustre de Leon, J.'
'Den Auwer, C.'

_publ_section_title
;
 Crystal structure versus solution for two new lutetium thiocyanato
 complexes
;
_journal_issue 12
_journal_name_full 'New Journal of Chemistry'
_journal_page_first 2755
_journal_paper_doi 10.1039/c1nj20494g
_journal_volume 35
_journal_year 2011
_chemical_formula_sum 'C52 H108 Lu N9 O6 S4'
_chemical_formula_weight 1258.68
_chemical_name_systematic
;
?
;
_space_group_IT_number 70
_symmetry_cell_setting orthorhombic
_symmetry_space_group_name_Hall '-F 2uv 2vw'
_symmetry_space_group_name_H-M 'F d d d :2'
_atom_sites_solution_hydrogens geom
_atom_sites_solution_primary direct
_atom_sites_solution_secondary difmap
_audit_creation_method SHELXL-97
_cell_angle_alpha 90.00
_cell_angle_beta 90.00
_cell_angle_gamma 90.00
_cell_formula_units_Z 16
_cell_length_a 24.921(4)
_cell_length_b 25.341(4)
_cell_length_c 41.507(7)
_cell_measurement_reflns_used 9993
_cell_measurement_temperature 150(2)
_cell_measurement_theta_max 26.79
_cell_measurement_theta_min 4.94
_cell_volume 26213(7)
_computing_cell_refinement 'Bruker SAINT v7.34a'
_computing_data_collection 'Bruker APEX 2'
_computing_data_reduction 'Bruker SAINT v7.34a'
_computing_molecular_graphics 'Bruker SHELXTL'
_computing_publication_material 'Bruker SHELXTL & local programs'
_computing_structure_refinement 'Bruker SHELXTL'
_computing_structure_solution 'Bruker SHELXTL'
_diffrn_ambient_temperature 150(2)
_diffrn_measured_fraction_theta_full 0.986
_diffrn_measured_fraction_theta_max 0.986
_diffrn_measurement_device_type
;
Bruker Nonius Kappa APEX II CCD diffractometer
;
_diffrn_measurement_method
;
\w rotation to cover a hemisphere of reciprocal space
;
_diffrn_radiation_monochromator graphite
_diffrn_radiation_source 'fine-focus sealed tube'
_diffrn_radiation_type MoK\a
_diffrn_radiation_wavelength 0.71073
_diffrn_reflns_av_R_equivalents 0.0179
_diffrn_reflns_av_sigmaI/netI 0.0099
_diffrn_reflns_limit_h_max 29
_diffrn_reflns_limit_h_min -31
_diffrn_reflns_limit_k_max 31
_diffrn_reflns_limit_k_min -31
_diffrn_reflns_limit_l_max 51
_diffrn_reflns_limit_l_min -50
_diffrn_reflns_number 53726
_diffrn_reflns_theta_full 26.37
_diffrn_reflns_theta_max 26.37
_diffrn_reflns_theta_min 4.86
_exptl_absorpt_coefficient_mu 1.683
_exptl_absorpt_correction_T_max 0.6784
_exptl_absorpt_correction_T_min 0.4867
_exptl_absorpt_correction_type multi-scan
_exptl_absorpt_process_details 'SADABS 2008/1 Bruker AXS Madison WI USA'
_exptl_crystal_colour block
_exptl_crystal_density_diffrn 1.276
_exptl_crystal_density_method 'not measured'
_exptl_crystal_description colourless
_exptl_crystal_F_000 10656
_exptl_crystal_size_max 0.50
_exptl_crystal_size_mid 0.40
_exptl_crystal_size_min 0.25
_refine_diff_density_max 2.285
_refine_diff_density_min -1.045
_refine_diff_density_rms 0.075
_refine_ls_extinction_method none
_refine_ls_goodness_of_fit_ref 1.056
_refine_ls_hydrogen_treatment constr
_refine_ls_matrix_type full
_refine_ls_number_parameters 332
_refine_ls_number_reflns 6622
_refine_ls_number_restraints 1
_refine_ls_restrained_S_all 1.062
_refine_ls_R_factor_all 0.0324
_refine_ls_R_factor_gt 0.0280
_refine_ls_shift/su_max 0.001
_refine_ls_shift/su_mean 0.000
_refine_ls_structure_factor_coef Fsqd
_refine_ls_weighting_details 'calc w=1/[\s^2^(Fo^2^)+(0.0361P)^2^+152.0557P] where P=(Fo^2^+2Fc^2^)/3'
_refine_ls_weighting_scheme calc
_refine_ls_wR_factor_gt 0.0723
_refine_ls_wR_factor_ref 0.0761
_reflns_number_gt 5909
_reflns_number_total 6622
_reflns_threshold_expression >2sigma(I)
_cod_data_source_file c1nj20494g.txt
_cod_data_source_block rcseb4absx2
_cod_original_sg_symbol_H-M Fddd
_cod_database_code 7052804

loop_
_symmetry_equiv_pos_as_xyz
'x, y, z'
'-x+3/4, -y+3/4, z'
'-x+3/4, y, -z+3/4'
'x, -y+3/4, -z+3/4'
'x, y+1/2, z+1/2'
'-x+3/4, -y+5/4, z+1/2'
'-x+3/4, y+1/2, -z+5/4'
'x, -y+5/4, -z+5/4'
'x+1/2, y, z+1/2'
'-x+5/4, -y+3/4, z+1/2'
'-x+5/4, y, -z+5/4'
'x+1/2, -y+3/4, -z+5/4'
'x+1/2, y+1/2, z'
'-x+5/4, -y+5/4, z'
'-x+5/4, y+1/2, -z+3/4'
'x+1/2, -y+5/4, -z+3/4'
'-x, -y, -z'
'x-3/4, y-3/4, -z'
'x-3/4, -y, z-3/4'
'-x, y-3/4, z-3/4'
'-x, -y+1/2, -z+1/2'
'x-3/4, y-1/4, -z+1/2'
'x-3/4, -y+1/2, z-1/4'
'-x, y-1/4, z-1/4'
'-x+1/2, -y, -z+1/2'
'x-1/4, y-3/4, -z+1/2'
'x-1/4, -y, z-1/4'
'-x+1/2, y-3/4, z-1/4'
'-x+1/2, -y+1/2, -z'
'x-1/4, y-1/4, -z'
'x-1/4, -y+1/2, z-3/4'
'-x+1/2, y-1/4, z-3/4'

loop_
_atom_site_label
_atom_site_type_symbol
_atom_site_fract_x
_atom_site_fract_y
_atom_site_fract_z
_atom_site_U_iso_or_equiv
_atom_site_adp_type
_atom_site_occupancy
_atom_site_symmetry_multiplicity
_atom_site_calc_flag
_atom_site_refinement_flags
C1 C 0.78064(10) 0.40845(11) 0.17790(6) 0.0324(6) Uani 1 1 d .
C2 C 0.97486(10) 0.41243(10) 0.06627(6) 0.0300(5) Uani 1 1 d .
C3 C 0.91893(12) 0.62878(11) 0.06272(7) 0.0365(6) Uani 1 1 d .
H3A H 0.9236 0.6569 0.0790 0.044 Uiso 1 1 calc R
H3B H 0.9114 0.5956 0.0744 0.044 Uiso 1 1 calc R
C4 C 0.97090(13) 0.62233(12) 0.04500(8) 0.0431(7) Uani 1 1 d .
H4A H 0.9867 0.6574 0.0404 0.052 Uiso 1 1 calc R
H4B H 0.9646 0.6040 0.0243 0.052 Uiso 1 1 calc R
C5 C 1.00926(13) 0.59009(13) 0.06590(9) 0.0505(8) Uani 1 1 d .
H5A H 1.0139 0.6080 0.0869 0.061 Uiso 1 1 calc R
H5B H 0.9933 0.5549 0.0700 0.061 Uiso 1 1 calc R
C6 C 1.06345(16) 0.5831(2) 0.05036(14) 0.0864(16) Uani 1 1 d .
H6A H 1.0591 0.5660 0.0293 0.130 Uiso 1 1 calc R
H6B H 1.0861 0.5610 0.0642 0.130 Uiso 1 1 calc R
H6C H 1.0804 0.6177 0.0475 0.130 Uiso 1 1 calc R
C7 C 0.85942(11) 0.59901(11) 0.01770(6) 0.0320(5) Uani 1 1 d .
H7A H 0.8234 0.6050 0.0084 0.038 Uiso 1 1 calc R
H7B H 0.8859 0.6025 0.0000 0.038 Uiso 1 1 calc R
C8 C 0.86173(12) 0.54281(11) 0.03036(7) 0.0340(6) Uani 1 1 d .
H8A H 0.8394 0.5398 0.0500 0.041 Uiso 1 1 calc R
H8B H 0.8992 0.5338 0.0361 0.041 Uiso 1 1 calc R
C9 C 0.84136(12) 0.50464(11) 0.00487(7) 0.0392(6) Uani 1 1 d .
H9A H 0.8045 0.5149 -0.0015 0.047 Uiso 1 1 calc R
H9B H 0.8645 0.5070 -0.0144 0.047 Uiso 1 1 calc R
C10 C 0.84098(15) 0.44802(12) 0.01701(8) 0.0506(8) Uani 1 1 d .
H10A H 0.8767 0.4388 0.0251 0.076 Uiso 1 1 calc R
H10B H 0.8314 0.4242 -0.0007 0.076 Uiso 1 1 calc R
H10C H 0.8146 0.4445 0.0344 0.076 Uiso 1 1 calc R
C11 C 0.87823(12) 0.69319(12) 0.02378(7) 0.0375(6) Uani 1 1 d .
H11A H 0.8471 0.6982 0.0093 0.045 Uiso 1 1 calc R
H11B H 0.9106 0.6896 0.0101 0.045 Uiso 1 1 calc R
C12 C 0.88433(15) 0.74229(12) 0.04472(8) 0.0488(8) Uani 1 1 d .
H12A H 0.9171 0.7389 0.0581 0.059 Uiso 1 1 calc R
H12B H 0.8532 0.7450 0.0594 0.059 Uiso 1 1 calc R
C13 C 0.82437(12) 0.64690(11) 0.06628(7) 0.0373(6) Uani 1 1 d .
H13A H 0.8194 0.6121 0.0767 0.045 Uiso 1 1 calc R
H13B H 0.8353 0.6720 0.0833 0.045 Uiso 1 1 calc R
C14 C 0.77072(12) 0.66453(12) 0.05335(8) 0.0443(7) Uani 1 1 d .
H14A H 0.7554 0.6369 0.0392 0.053 Uiso 1 1 calc R
H14B H 0.7750 0.6972 0.0406 0.053 Uiso 1 1 calc R
C15 C 0.73342(15) 0.67452(15) 0.08182(10) 0.0623(10) Uani 1 1 d .
H15A H 0.7332 0.6429 0.0958 0.075 Uiso 1 1 calc R
H15B H 0.7478 0.7043 0.0946 0.075 Uiso 1 1 calc R
C16 C 0.67682(16) 0.68703(19) 0.07221(15) 0.0894(16) Uani 1 1 d .
H16A H 0.6763 0.7196 0.0594 0.134 Uiso 1 1 calc R
H16B H 0.6549 0.6918 0.0916 0.134 Uiso 1 1 calc R
H16C H 0.6623 0.6579 0.0593 0.134 Uiso 1 1 calc R
C17 C 0.16315(11) 0.45307(11) 0.08829(7) 0.0357(6) Uani 1 1 d .
H17A H 0.1319 0.4757 0.0935 0.043 Uiso 1 1 calc R
H17B H 0.1551 0.4338 0.0681 0.043 Uiso 1 1 calc R
C18 C 0.17290(10) 0.41407(10) 0.11546(6) 0.0277(5) Uani 1 1 d .
H18A H 0.2026 0.3903 0.1090 0.033 Uiso 1 1 calc R
H18B H 0.1850 0.4340 0.1347 0.033 Uiso 1 1 calc R
C19 C 0.10862(10) 0.34680(10) 0.09646(6) 0.0290(5) Uani 1 1 d .
H19A H 0.1411 0.3293 0.0878 0.035 Uiso 1 1 calc R
H19B H 0.0947 0.3705 0.0794 0.035 Uiso 1 1 calc R
C20 C 0.06659(11) 0.30453(11) 0.10304(7) 0.0355(6) Uani 1 1 d .
H20A H 0.0340 0.3209 0.1123 0.043 Uiso 1 1 calc R
H20B H 0.0807 0.2786 0.1187 0.043 Uiso 1 1 calc R
C21 C 0.05285(12) 0.27694(12) 0.07149(8) 0.0431(7) Uani 1 1 d .
H21A H 0.0316 0.3012 0.0578 0.052 Uiso 1 1 calc R
H21B H 0.0865 0.2685 0.0599 0.052 Uiso 1 1 calc R
C22 C 0.02122(14) 0.22654(13) 0.07684(10) 0.0557(9) Uani 1 1 d .
H22A H 0.0433 0.2012 0.0887 0.084 Uiso 1 1 calc R
H22B H 0.0111 0.2114 0.0560 0.084 Uiso 1 1 calc R
H22C H -0.0112 0.2345 0.0893 0.084 Uiso 1 1 calc R
C23 C 0.21293(12) 0.48731(12) 0.08361(7) 0.0390(6) Uani 1 1 d .
H23A H 0.2446 0.4641 0.0811 0.047 Uiso 1 1 calc R
H23B H 0.2089 0.5078 0.0635 0.047 Uiso 1 1 calc R
C24 C 0.22302(15) 0.52503(13) 0.11111(8) 0.0515(8) Uani 1 1 d .
H24A H 0.1920 0.5485 0.1136 0.077 Uiso 1 1 calc R
H24B H 0.2551 0.5461 0.1065 0.077 Uiso 1 1 calc R
H24C H 0.2284 0.5050 0.1310 0.077 Uiso 1 1 calc R
Lu1 Lu 0.8750 0.3750 0.119297(3) 0.02671(6) Uani 1 2 d S
N1 N 0.81153(9) 0.39660(10) 0.15842(6) 0.0379(5) Uani 1 1 d .
N2 N 0.94233(9) 0.39462(10) 0.08285(6) 0.0366(5) Uani 1 1 d .
N3 N 0.87666(10) 0.48599(10) 0.11906(5) 0.0366(6) Uani 1 1 d .
N4 N 0.87038(9) 0.64222(9) 0.04242(5) 0.0314(5) Uani 1 1 d .
N5 N 0.1250 0.38035(11) 0.1250 0.0252(6) Uani 1 2 d S
O1 O 0.84577(8) 0.45994(8) 0.10072(5) 0.0398(5) Uani 1 1 d .
O2 O 0.90700(8) 0.45947(8) 0.13719(5) 0.0387(4) Uani 1 1 d .
O3 O 0.87694(10) 0.53479(10) 0.11898(5) 0.0525(6) Uani 1 1 d .
S1 S 0.73694(3) 0.42532(4) 0.20513(2) 0.0488(2) Uani 1 1 d .
S2 S 1.02088(3) 0.43836(3) 0.043359(19) 0.04639(19) Uani 1 1 d .
C25 C 0.8881(2) 0.79252(17) 0.02440(12) 0.0938(17) Uani 1 1 d D
H25A H 0.8586 0.7926 0.0084 0.113 Uiso 1 1 calc R
H25B H 0.8833 0.8236 0.0386 0.113 Uiso 1 1 calc R
C26 C 0.9410(2) 0.7975(2) 0.00687(15) 0.1064(18) Uani 1 1 d D
H26A H 0.9699 0.8025 0.0226 0.160 Uiso 1 1 calc R
H26B H 0.9397 0.8278 -0.0077 0.160 Uiso 1 1 calc R
H26C H 0.9477 0.7653 -0.0056 0.160 Uiso 1 1 calc R

loop_
_atom_site_aniso_label
_atom_site_aniso_U_11
_atom_site_aniso_U_22
_atom_site_aniso_U_33
_atom_site_aniso_U_23
_atom_site_aniso_U_13
_atom_site_aniso_U_12
C1 0.0304(13) 0.0358(14) 0.0310(13) -0.0019(11) -0.0017(11) -0.0059(11)
C2 0.0312(13) 0.0335(13) 0.0254(12) -0.0022(10) -0.0025(10) 0.0018(11)
C3 0.0437(16) 0.0365(14) 0.0293(13) 0.0000(11) -0.0081(12) -0.0028(12)
C4 0.0408(16) 0.0463(17) 0.0422(16) 0.0025(13) -0.0041(13) -0.0048(13)
C5 0.0489(18) 0.0463(18) 0.056(2) 0.0072(15) -0.0069(15) -0.0010(14)
C6 0.045(2) 0.091(3) 0.122(4) 0.052(3) 0.005(2) 0.005(2)
C7 0.0336(13) 0.0378(14) 0.0247(12) -0.0050(11) -0.0030(10) 0.0011(11)
C8 0.0388(14) 0.0348(14) 0.0284(13) -0.0050(11) -0.0019(11) 0.0005(11)
C9 0.0459(16) 0.0394(15) 0.0324(14) -0.0093(12) -0.0059(12) 0.0019(12)
C10 0.068(2) 0.0387(16) 0.0451(18) -0.0108(14) 0.0015(16) -0.0051(15)
C11 0.0469(16) 0.0372(15) 0.0283(13) 0.0047(11) -0.0004(11) -0.0022(12)
C12 0.070(2) 0.0352(16) 0.0407(17) -0.0011(13) 0.0030(15) -0.0088(15)
C13 0.0500(17) 0.0327(14) 0.0292(13) -0.0036(11) 0.0087(12) -0.0029(12)
C14 0.0429(16) 0.0372(15) 0.0528(18) -0.0067(13) 0.0072(14) -0.0020(13)
C15 0.063(2) 0.0469(19) 0.077(3) -0.0107(18) 0.028(2) -0.0032(17)
C16 0.051(2) 0.075(3) 0.142(5) -0.031(3) 0.033(3) -0.008(2)
C17 0.0376(14) 0.0377(14) 0.0317(14) 0.0067(11) -0.0062(11) -0.0087(12)
C18 0.0243(12) 0.0302(13) 0.0287(12) 0.0008(10) -0.0005(9) -0.0029(10)
C19 0.0297(12) 0.0296(13) 0.0279(12) -0.0048(10) -0.0024(10) -0.0009(10)
C20 0.0330(14) 0.0334(14) 0.0400(15) -0.0030(11) -0.0044(11) -0.0048(11)
C21 0.0415(16) 0.0371(15) 0.0508(18) -0.0108(13) -0.0078(13) -0.0026(12)
C22 0.0477(18) 0.0433(18) 0.076(2) -0.0141(17) -0.0079(17) -0.0108(15)
C23 0.0405(15) 0.0427(16) 0.0339(14) 0.0049(12) 0.0026(12) -0.0105(12)
C24 0.061(2) 0.0457(18) 0.0483(18) -0.0010(15) 0.0030(16) -0.0214(16)
Lu1 0.02442(9) 0.03236(10) 0.02335(9) 0.000 0.000 -0.00127(6)
N1 0.0351(12) 0.0452(13) 0.0333(12) -0.0050(11) 0.0041(10) -0.0036(11)
N2 0.0362(12) 0.0396(12) 0.0340(12) 0.0002(10) 0.0049(10) -0.0031(10)
N3 0.0503(16) 0.0305(13) 0.0290(12) -0.0038(9) 0.0067(10) -0.0003(10)
N4 0.0390(13) 0.0326(11) 0.0225(10) -0.0006(9) -0.0003(9) -0.0013(9)
N5 0.0261(16) 0.0269(15) 0.0224(14) 0.000 -0.0006(11) 0.000
O1 0.0456(12) 0.0395(11) 0.0344(10) -0.0032(8) -0.0064(9) 0.0032(9)
O2 0.0442(11) 0.0405(11) 0.0315(10) -0.0009(8) -0.0037(9) -0.0040(9)
O3 0.082(2) 0.0339(12) 0.0411(13) -0.0033(9) 0.0074(11) 0.0021(10)
S1 0.0378(4) 0.0677(5) 0.0408(4) -0.0104(4) 0.0108(3) 0.0031(4)
S2 0.0399(4) 0.0594(5) 0.0399(4) 0.0097(3) 0.0101(3) -0.0067(3)
C25 0.164(5) 0.049(2) 0.069(3) -0.004(2) 0.024(3) -0.028(3)
C26 0.128(5) 0.090(4) 0.101(4) -0.021(3) 0.006(4) -0.009(3)

loop_
_atom_type_symbol
_atom_type_description
_atom_type_scat_dispersion_real
_atom_type_scat_dispersion_imag
_atom_type_scat_source
C C 0.0033 0.0016 'International Tables Vol C Tables 4.2.6.8 and 6.1.1.4'
H H 0.0000 0.0000 'International Tables Vol C Tables 4.2.6.8 and 6.1.1.4'
N N 0.0061 0.0033 'International Tables Vol C Tables 4.2.6.8 and 6.1.1.4'
O O 0.0106 0.0060 'International Tables Vol C Tables 4.2.6.8 and 6.1.1.4'
S S 0.1246 0.1234 'International Tables Vol C Tables 4.2.6.8 and 6.1.1.4'
Lu Lu -0.4720 5.8584 'International Tables Vol C Tables 4.2.6.8 and 6.1.1.4'

loop_
_geom_angle_atom_site_label_1
_geom_angle_atom_site_label_2
_geom_angle_atom_site_label_3
_geom_angle
_geom_angle_site_symmetry_1
_geom_angle_site_symmetry_3
N1 C1 S1 179.6(3) . .
N2 C2 S2 179.0(3) . .
C4 C3 N4 116.3(2) . .
C4 C3 H3A 108.2 . .
N4 C3 H3A 108.2 . .
C4 C3 H3B 108.2 . .
N4 C3 H3B 108.2 . .
H3A C3 H3B 107.4 . .
C3 C4 C5 108.7(3) . .
C3 C4 H4A 109.9 . .
C5 C4 H4A 109.9 . .
C3 C4 H4B 109.9 . .
C5 C4 H4B 109.9 . .
H4A C4 H4B 108.3 . .
C6 C5 C4 112.4(3) . .
C6 C5 H5A 109.1 . .
C4 C5 H5A 109.1 . .
C6 C5 H5B 109.1 . .
C4 C5 H5B 109.1 . .
H5A C5 H5B 107.9 . .
C5 C6 H6A 109.5 . .
C5 C6 H6B 109.5 . .
H6A C6 H6B 109.5 . .
C5 C6 H6C 109.5 . .
H6A C6 H6C 109.5 . .
H6B C6 H6C 109.5 . .
C8 C7 N4 115.7(2) . .
C8 C7 H7A 108.4 . .
N4 C7 H7A 108.4 . .
C8 C7 H7B 108.4 . .
N4 C7 H7B 108.4 . .
H7A C7 H7B 107.4 . .
C7 C8 C9 110.1(2) . .
C7 C8 H8A 109.6 . .
C9 C8 H8A 109.6 . .
C7 C8 H8B 109.6 . .
C9 C8 H8B 109.6 . .
H8A C8 H8B 108.2 . .
C10 C9 C8 111.8(2) . .
C10 C9 H9A 109.3 . .
C8 C9 H9A 109.3 . .
C10 C9 H9B 109.3 . .
C8 C9 H9B 109.3 . .
H9A C9 H9B 107.9 . .
C9 C10 H10A 109.5 . .
C9 C10 H10B 109.5 . .
H10A C10 H10B 109.5 . .
C9 C10 H10C 109.5 . .
H10A C10 H10C 109.5 . .
H10B C10 H10C 109.5 . .
N4 C11 C12 114.6(2) . .
N4 C11 H11A 108.6 . .
C12 C11 H11A 108.6 . .
N4 C11 H11B 108.6 . .
C12 C11 H11B 108.6 . .
H11A C11 H11B 107.6 . .
C11 C12 C25 111.8(3) . .
C11 C12 H12A 109.3 . .
C25 C12 H12A 109.3 . .
C11 C12 H12B 109.3 . .
C25 C12 H12B 109.3 . .
H12A C12 H12B 107.9 . .
C14 C13 N4 117.4(2) . .
C14 C13 H13A 108.0 . .
N4 C13 H13A 108.0 . .
C14 C13 H13B 108.0 . .
N4 C13 H13B 108.0 . .
H13A C13 H13B 107.2 . .
C13 C14 C15 108.3(3) . .
C13 C14 H14A 110.0 . .
C15 C14 H14A 110.0 . .
C13 C14 H14B 110.0 . .
C15 C14 H14B 110.0 . .
H14A C14 H14B 108.4 . .
C16 C15 C14 113.7(4) . .
C16 C15 H15A 108.8 . .
C14 C15 H15A 108.8 . .
C16 C15 H15B 108.8 . .
C14 C15 H15B 108.8 . .
H15A C15 H15B 107.7 . .
C15 C16 H16A 109.5 . .
C15 C16 H16B 109.5 . .
H16A C16 H16B 109.5 . .
C15 C16 H16C 109.5 . .
H16A C16 H16C 109.5 . .
H16B C16 H16C 109.5 . .
C18 C17 C23 109.5(2) . .
C18 C17 H17A 109.8 . .
C23 C17 H17A 109.8 . .
C18 C17 H17B 109.8 . .
C23 C17 H17B 109.8 . .
H17A C17 H17B 108.2 . .
N5 C18 C17 115.7(2) . .
N5 C18 H18A 108.4 . .
C17 C18 H18A 108.4 . .
N5 C18 H18B 108.4 . .
C17 C18 H18B 108.4 . .
H18A C18 H18B 107.4 . .
N5 C19 C20 116.1(2) . .
N5 C19 H19A 108.3 . .
C20 C19 H19A 108.3 . .
N5 C19 H19B 108.3 . .
C20 C19 H19B 108.3 . .
H19A C19 H19B 107.4 . .
C19 C20 C21 108.9(2) . .
C19 C20 H20A 109.9 . .
C21 C20 H20A 109.9 . .
C19 C20 H20B 109.9 . .
C21 C20 H20B 109.9 . .
H20A C20 H20B 108.3 . .
C22 C21 C20 112.2(3) . .
C22 C21 H21A 109.2 . .
C20 C21 H21A 109.2 . .
C22 C21 H21B 109.2 . .
C20 C21 H21B 109.2 . .
H21A C21 H21B 107.9 . .
C21 C22 H22A 109.5 . .
C21 C22 H22B 109.5 . .
H22A C22 H22B 109.5 . .
C21 C22 H22C 109.5 . .
H22A C22 H22C 109.5 . .
H22B C22 H22C 109.5 . .
C24 C23 C17 113.5(3) . .
C24 C23 H23A 108.9 . .
C17 C23 H23A 108.9 . .
C24 C23 H23B 108.9 . .
C17 C23 H23B 108.9 . .
H23A C23 H23B 107.7 . .
C23 C24 H24A 109.5 . .
C23 C24 H24B 109.5 . .
H24A C24 H24B 109.5 . .
C23 C24 H24C 109.5 . .
H24A C24 H24C 109.5 . .
H24B C24 H24C 109.5 . .
N2 Lu1 N2 98.31(12) 2_655 .
N2 Lu1 N1 153.75(9) 2_655 2_655
N2 Lu1 N1 90.80(9) . 2_655
N2 Lu1 N1 90.80(9) 2_655 .
N2 Lu1 N1 153.75(9) . .
N1 Lu1 N1 91.73(12) 2_655 .
N2 Lu1 O1 79.46(8) 2_655 2_655
N2 Lu1 O1 76.26(8) . 2_655
N1 Lu1 O1 78.89(8) 2_655 2_655
N1 Lu1 O1 129.81(8) . 2_655
N2 Lu1 O1 76.26(8) 2_655 .
N2 Lu1 O1 79.46(8) . .
N1 Lu1 O1 129.81(8) 2_655 .
N1 Lu1 O1 78.89(8) . .
O1 Lu1 O1 142.51(9) 2_655 .
N2 Lu1 O2 129.39(8) 2_655 .
N2 Lu1 O2 76.69(8) . .
N1 Lu1 O2 76.63(8) 2_655 .
N1 Lu1 O2 78.50(8) . .
O1 Lu1 O2 142.94(7) 2_655 .
O1 Lu1 O2 53.18(7) . .
N2 Lu1 O2 76.69(8) 2_655 2_655
N2 Lu1 O2 129.39(8) . 2_655
N1 Lu1 O2 78.50(8) 2_655 2_655
N1 Lu1 O2 76.63(8) . 2_655
O1 Lu1 O2 53.18(7) 2_655 2_655
O1 Lu1 O2 142.94(7) . 2_655
O2 Lu1 O2 143.99(10) . 2_655
N2 Lu1 N3 102.90(8) 2_655 .
N2 Lu1 N3 76.83(8) . .
N1 Lu1 N3 103.13(8) 2_655 .
N1 Lu1 N3 77.16(8) . .
O1 Lu1 N3 153.04(6) 2_655 .
O1 Lu1 N3 26.67(7) . .
O2 Lu1 N3 26.51(7) . .
O2 Lu1 N3 153.78(7) 2_655 .
N2 Lu1 N3 76.83(8) 2_655 2_655
N2 Lu1 N3 102.90(8) . 2_655
N1 Lu1 N3 77.16(8) 2_655 2_655
N1 Lu1 N3 103.13(8) . 2_655
O1 Lu1 N3 26.67(7) 2_655 2_655
O1 Lu1 N3 153.04(6) . 2_655
O2 Lu1 N3 153.78(7) . 2_655
O2 Lu1 N3 26.51(7) 2_655 2_655
N3 Lu1 N3 179.60(9) . 2_655
C1 N1 Lu1 178.4(2) . .
C2 N2 Lu1 169.3(2) . .
O3 N3 O2 122.1(2) . .
O3 N3 O1 121.5(3) . .
O2 N3 O1 116.4(2) . .
O3 N3 Lu1 179.5(2) . .
O2 N3 Lu1 58.24(13) . .
O1 N3 Lu1 58.16(13) . .
C3 N4 C13 105.0(2) . .
C3 N4 C11 111.8(2) . .
C13 N4 C11 111.3(2) . .
C3 N4 C7 110.9(2) . .
C13 N4 C7 111.0(2) . .
C11 N4 C7 106.9(2) . .
C19 N5 C19 111.7(3) . 11_454
C19 N5 C18 108.88(14) . .
C19 N5 C18 107.91(14) 11_454 .
C19 N5 C18 107.91(14) . 11_454
C19 N5 C18 108.88(14) 11_454 11_454
C18 N5 C18 111.6(3) . 11_454
N3 O1 Lu1 95.16(16) . .
N3 O2 Lu1 95.25(15) . .
C26 C25 C12 112.8(5) . .
C26 C25 H25A 109.0 . .
C12 C25 H25A 109.0 . .
C26 C25 H25B 109.0 . .
C12 C25 H25B 109.0 . .
H25A C25 H25B 107.8 . .
C25 C26 H26A 109.5 . .
C25 C26 H26B 109.5 . .
H26A C26 H26B 109.5 . .
C25 C26 H26C 109.5 . .
H26A C26 H26C 109.5 . .
H26B C26 H26C 109.5 . .

loop_
_geom_bond_atom_site_label_1
_geom_bond_atom_site_label_2
_geom_bond_distance
_geom_bond_site_symmetry_2
C1 N1 1.156(4) .
C1 S1 1.627(3) .
C2 N2 1.155(3) .
C2 S2 1.628(3) .
C3 C4 1.498(4) .
C3 N4 1.513(3) .
C3 H3A 0.9900 .
C3 H3B 0.9900 .
C4 C5 1.528(4) .
C4 H4A 0.9900 .
C4 H4B 0.9900 .
C5 C6 1.507(5) .
C5 H5A 0.9900 .
C5 H5B 0.9900 .
C6 H6A 0.9800 .
C6 H6B 0.9800 .
C6 H6C 0.9800 .
C7 C8 1.519(4) .
C7 N4 1.525(3) .
C7 H7A 0.9900 .
C7 H7B 0.9900 .
C8 C9 1.521(4) .
C8 H8A 0.9900 .
C8 H8B 0.9900 .
C9 C10 1.521(4) .
C9 H9A 0.9900 .
C9 H9B 0.9900 .
C10 H10A 0.9800 .
C10 H10B 0.9800 .
C10 H10C 0.9800 .
C11 N4 1.518(4) .
C11 C12 1.525(4) .
C11 H11A 0.9900 .
C11 H11B 0.9900 .
C12 C25 1.530(5) .
C12 H12A 0.9900 .
C12 H12B 0.9900 .
C13 C14 1.508(4) .
C13 N4 1.520(3) .
C13 H13A 0.9900 .
C13 H13B 0.9900 .
C14 C15 1.525(4) .
C14 H14A 0.9900 .
C14 H14B 0.9900 .
C15 C16 1.500(6) .
C15 H15A 0.9900 .
C15 H15B 0.9900 .
C16 H16A 0.9800 .
C16 H16B 0.9800 .
C16 H16C 0.9800 .
C17 C18 1.519(4) .
C17 C23 1.526(4) .
C17 H17A 0.9900 .
C17 H17B 0.9900 .
C18 N5 1.520(3) .
C18 H18A 0.9900 .
C18 H18B 0.9900 .
C19 N5 1.514(3) .
C19 C20 1.523(4) .
C19 H19A 0.9900 .
C19 H19B 0.9900 .
C20 C21 1.524(4) .
C20 H20A 0.9900 .
C20 H20B 0.9900 .
C21 C22 1.517(4) .
C21 H21A 0.9900 .
C21 H21B 0.9900 .
C22 H22A 0.9800 .
C22 H22B 0.9800 .
C22 H22C 0.9800 .
C23 C24 1.510(4) .
C23 H23A 0.9900 .
C23 H23B 0.9900 .
C24 H24A 0.9800 .
C24 H24B 0.9800 .
C24 H24C 0.9800 .
Lu1 N2 2.313(2) 2_655
Lu1 N2 2.313(2) .
Lu1 N1 2.332(2) 2_655
Lu1 N1 2.332(2) .
Lu1 O1 2.400(2) 2_655
Lu1 O1 2.400(2) .
Lu1 O2 2.402(2) .
Lu1 O2 2.402(2) 2_655
Lu1 N3 2.813(3) .
Lu1 N3 2.813(3) 2_655
N3 O3 1.236(4) .
N3 O2 1.261(3) .
N3 O1 1.268(3) .
N5 C19 1.514(3) 11_454
N5 C18 1.520(3) 11_454
C25 C26 1.512(3) .
C25 H25A 0.9900 .
C25 H25B 0.9900 .
C26 H26A 0.9800 .
C26 H26B 0.9800 .
C26 H26C 0.9800 .
